data_7020772
loop_
_publ_author_name
'Fleming, Conor G. E.'
'Slawin, Alexandra M. Z.'
'Athukorala Arachchige, Kasun S.'
'Randall, Rebecca'
'B\"uhl, Michael'
'Kilian, Petr'

_publ_section_title
;
 Synthetic and computational study of geminally bis(supermesityl)
 substituted phosphorus compounds.
;
_journal_issue 5
_journal_name_full 'Dalton transactions (Cambridge, England : 2003)'
_journal_page_first 1437
_journal_page_last 1450
_journal_paper_doi 10.1039/c2dt31971c
_journal_volume 42
_journal_year 2013
_chemical_formula_moiety 'C36 H59 O P'
_chemical_formula_sum 'C36 H59 O P'
_chemical_formula_weight 538.84
_space_group_IT_number 61
_symmetry_cell_setting orthorhombic
_symmetry_Int_Tables_number 61
_symmetry_space_group_name_Hall '-P 2ac 2ab'
_symmetry_space_group_name_H-M 'P b c a'
_atom_sites_solution_hydrogens geom
_atom_sites_solution_primary direct
_atom_sites_solution_secondary difmap
_cell_angle_alpha 90.0000
_cell_angle_beta 90.0000
_cell_angle_gamma 90.0000
_cell_formula_units_Z 8
_cell_length_a 10.7468(19)
_cell_length_b 20.780(5)
_cell_length_c 29.975(6)
_cell_measurement_reflns_used 20857
_cell_measurement_temperature 93
_cell_measurement_theta_max 25.35
_cell_measurement_theta_min 2.01
_cell_volume 6694(2)
_computing_cell_refinement 'CrystalClear-SM Expert 2.0 rc13'
_computing_data_collection 'CrystalClear-SM Expert 2.0 rc13 (Rigaku, 2009)'
_computing_data_reduction 'CrystalClear-SM Expert 2.0 rc13'
_computing_molecular_graphics 'CrystalStructure 4.0'
_computing_publication_material 'CrystalStructure 4.0 (Rigaku, 2010)'
_computing_structure_refinement 'SHELXL97 (Sheldrick, 2008)'
_computing_structure_solution 'SIR2004 (Burla, et al., 2005)'
_diffrn_ambient_temperature 93
_diffrn_detector_area_resol_mean 14.629
_diffrn_measured_fraction_theta_full 0.983
_diffrn_measured_fraction_theta_max 0.983
_diffrn_measurement_device_type 'Rigaku Mercury70'
_diffrn_measurement_method \w
_diffrn_radiation_type 'Mo K\a'
_diffrn_radiation_wavelength 0.71075
_diffrn_reflns_av_R_equivalents 0.0470
_diffrn_reflns_limit_h_max 12
_diffrn_reflns_limit_h_min -12
_diffrn_reflns_limit_k_max 24
_diffrn_reflns_limit_k_min -25
_diffrn_reflns_limit_l_max 25
_diffrn_reflns_limit_l_min -36
_diffrn_reflns_number 39226
_diffrn_reflns_theta_full 25.41
_diffrn_reflns_theta_max 25.40
_diffrn_standards_number 0
_exptl_absorpt_coefficient_mu 0.107
_exptl_absorpt_correction_T_max 0.989
_exptl_absorpt_correction_T_min 0.835
_exptl_absorpt_correction_type multi-scan
_exptl_absorpt_process_details 'REQAB (Rigaku, 1998)'
_exptl_crystal_colour colorless
_exptl_crystal_density_diffrn 1.069
_exptl_crystal_density_method 'not measured'
_exptl_crystal_description plate
_exptl_crystal_F_000 2384.00
_exptl_crystal_size_max 0.300
_exptl_crystal_size_mid 0.300
_exptl_crystal_size_min 0.100
_refine_diff_density_max 2.670
_refine_diff_density_min -1.730
_refine_ls_extinction_method none
_refine_ls_goodness_of_fit_ref 0.989
_refine_ls_hydrogen_treatment constr
_refine_ls_number_parameters 343
_refine_ls_number_reflns 6057
_refine_ls_number_restraints 0
_refine_ls_R_factor_gt 0.1060
_refine_ls_shift/su_max 0.137
_refine_ls_structure_factor_coef Fsqd
_refine_ls_weighting_details 'w = 1/[\s^2^(Fo^2^)+(0.1520P)^2^+26.9083P] where P=(Fo^2^+2Fc^2^)/3'
_refine_ls_weighting_scheme calc
_refine_ls_wR_factor_ref 0.2903
_reflns_number_gt 5365
_reflns_number_total 6057
_reflns_threshold_expression F^2^>2.0\s(F^2^)
_cod_data_source_file c2dt31971c.txt
_cod_data_source_block 2
_cod_original_cell_volume 6694(3)
_cod_database_code 7020772

loop_
_symmetry_equiv_pos_site_id
_symmetry_equiv_pos_as_xyz
1 +X,+Y,+Z
2 1/2-X,1/2+Y,+Z
3 +X,1/2-Y,1/2+Z
4 1/2-X,-Y,1/2+Z
5 -X,-Y,-Z
6 1/2+X,1/2-Y,-Z
7 -X,1/2+Y,1/2-Z
8 1/2+X,+Y,1/2-Z

loop_
_atom_site_label
_atom_site_type_symbol
_atom_site_fract_x
_atom_site_fract_y
_atom_site_fract_z
_atom_site_U_iso_or_equiv
_atom_site_adp_type
_atom_site_occupancy
_atom_site_symmetry_multiplicity
_atom_site_calc_flag
_atom_site_refinement_flags
P1 P 0.23218(10) 0.20927(5) 0.10997(4) 0.0359(4) Uani 1.0 8 d .
O1 O 0.1266(3) 0.18630(15) 0.13961(11) 0.0401(8) Uani 1.0 8 d .
C1 C 0.3709(4) 0.16163(17) 0.11894(13) 0.0234(8) Uani 1.0 8 d .
C2 C 0.4592(4) 0.17217(18) 0.15360(13) 0.0243(8) Uani 1.0 8 d .
C3 C 0.5794(4) 0.14742(18) 0.14804(13) 0.0241(8) Uani 1.0 8 d .
C4 C 0.6153(4) 0.11140(18) 0.11147(12) 0.0230(8) Uani 1.0 8 d .
C5 C 0.5210(4) 0.09220(17) 0.08245(13) 0.0231(8) Uani 1.0 8 d .
C6 C 0.3985(4) 0.11294(17) 0.08573(12) 0.0216(8) Uani 1.0 8 d .
C7 C 0.4406(4) 0.20324(19) 0.20027(13) 0.0287(9) Uani 1.0 8 d .
C8 C 0.3095(5) 0.2259(3) 0.21183(16) 0.0433(12) Uani 1.0 8 d .
C9 C 0.5311(5) 0.2600(2) 0.20741(13) 0.0366(11) Uani 1.0 8 d .
C10 C 0.4719(5) 0.1506(2) 0.23520(14) 0.0331(10) Uani 1.0 8 d .
C11 C 0.7505(4) 0.0915(2) 0.10320(14) 0.0276(9) Uani 1.0 8 d .
C12 C 0.8389(4) 0.1171(3) 0.13910(15) 0.0358(10) Uani 1.0 8 d .
C13 C 0.7613(5) 0.0185(3) 0.1020(2) 0.0476(13) Uani 1.0 8 d .
C14 C 0.7907(4) 0.1200(3) 0.05811(16) 0.0473(13) Uani 1.0 8 d .
C15 C 0.3046(4) 0.07837(17) 0.05375(12) 0.0220(8) Uani 1.0 8 d .
C16 C 0.3409(4) 0.0067(2) 0.05109(17) 0.0378(11) Uani 1.0 8 d .
C17 C 0.3131(4) 0.1070(3) 0.00669(14) 0.0375(11) Uani 1.0 8 d .
C18 C 0.1681(4) 0.07651(19) 0.06989(14) 0.0286(9) Uani 1.0 8 d .
C19 C 0.2558(4) 0.29756(18) 0.11488(11) 0.0211(8) Uani 1.0 8 d .
C20 C 0.3707(4) 0.33025(18) 0.11090(12) 0.0223(8) Uani 1.0 8 d .
C21 C 0.3922(4) 0.38343(19) 0.13861(13) 0.0255(9) Uani 1.0 8 d .
C22 C 0.3034(4) 0.40676(18) 0.16834(12) 0.0239(8) Uani 1.0 8 d .
C23 C 0.1830(4) 0.38270(17) 0.16302(12) 0.0217(8) Uani 1.0 8 d .
C24 C 0.1543(4) 0.33127(17) 0.13529(12) 0.0213(8) Uani 1.0 8 d .
C25 C 0.4704(4) 0.32005(19) 0.07407(12) 0.0260(9) Uani 1.0 8 d .
C26 C 0.4368(5) 0.2686(2) 0.03967(14) 0.0402(11) Uani 1.0 8 d .
C27 C 0.6003(4) 0.3063(3) 0.09285(15) 0.0400(11) Uani 1.0 8 d .
C28 C 0.4746(4) 0.3841(2) 0.04764(14) 0.0306(9) Uani 1.0 8 d .
C29 C 0.3326(4) 0.45709(19) 0.20399(14) 0.0308(10) Uani 1.0 8 d .
C30 C 0.4639(6) 0.4853(4) 0.1982(3) 0.0675(19) Uani 1.0 8 d .
C31 C 0.2412(5) 0.5137(3) 0.20147(17) 0.0434(12) Uani 1.0 8 d .
C32 C 0.3204(8) 0.4250(3) 0.24919(17) 0.068(2) Uani 1.0 8 d .
C33 C 0.0133(4) 0.31991(17) 0.12549(12) 0.0208(8) Uani 1.0 8 d .
C34 C -0.0474(4) 0.3864(2) 0.11747(15) 0.0320(10) Uani 1.0 8 d .
C35 C -0.0548(4) 0.2894(2) 0.16524(13) 0.0300(9) Uani 1.0 8 d .
C36 C -0.0119(4) 0.2821(2) 0.08243(13) 0.0280(9) Uani 1.0 8 d .
H1 H 0.2054 0.2010 0.0785 0.0430 Uiso 1.0 8 calc R
H3 H 0.6394 0.1558 0.1706 0.0290 Uiso 1.0 8 calc R
H5 H 0.5418 0.0633 0.0591 0.0277 Uiso 1.0 8 calc R
H8A H 0.2485 0.1965 0.1985 0.0519 Uiso 1.0 8 calc R
H8B H 0.2966 0.2694 0.2001 0.0519 Uiso 1.0 8 calc R
H8C H 0.2990 0.2263 0.2443 0.0519 Uiso 1.0 8 calc R
H9A H 0.5139 0.2937 0.1854 0.0439 Uiso 1.0 8 calc R
H9B H 0.6169 0.2449 0.2039 0.0439 Uiso 1.0 8 calc R
H9C H 0.5199 0.2774 0.2375 0.0439 Uiso 1.0 8 calc R
H10A H 0.4187 0.1130 0.2303 0.0398 Uiso 1.0 8 calc R
H10B H 0.4576 0.1675 0.2653 0.0398 Uiso 1.0 8 calc R
H10C H 0.5594 0.1380 0.2321 0.0398 Uiso 1.0 8 calc R
H12A H 0.8319 0.1640 0.1408 0.0429 Uiso 1.0 8 calc R
H12B H 0.9246 0.1053 0.1315 0.0429 Uiso 1.0 8 calc R
H12C H 0.8169 0.0982 0.1680 0.0429 Uiso 1.0 8 calc R
H13A H 0.7383 0.0008 0.1311 0.0571 Uiso 1.0 8 calc R
H13B H 0.8472 0.0064 0.0949 0.0571 Uiso 1.0 8 calc R
H13C H 0.7054 0.0013 0.0791 0.0571 Uiso 1.0 8 calc R
H14A H 0.8764 0.1069 0.0515 0.0568 Uiso 1.0 8 calc R
H14B H 0.7861 0.1671 0.0595 0.0568 Uiso 1.0 8 calc R
H14C H 0.7353 0.1043 0.0346 0.0568 Uiso 1.0 8 calc R
H16A H 0.3351 -0.0127 0.0808 0.0453 Uiso 1.0 8 calc R
H16B H 0.4264 0.0028 0.0400 0.0453 Uiso 1.0 8 calc R
H16C H 0.2842 -0.0157 0.0307 0.0453 Uiso 1.0 8 calc R
H17A H 0.2561 0.0840 -0.0132 0.0450 Uiso 1.0 8 calc R
H17B H 0.3985 0.1027 -0.0044 0.0450 Uiso 1.0 8 calc R
H17C H 0.2903 0.1526 0.0076 0.0450 Uiso 1.0 8 calc R
H18A H 0.1213 0.0453 0.0520 0.0343 Uiso 1.0 8 calc R
H18B H 0.1309 0.1193 0.0665 0.0343 Uiso 1.0 8 calc R
H18C H 0.1657 0.0637 0.1014 0.0343 Uiso 1.0 8 calc R
H21 H 0.4706 0.4044 0.1370 0.0306 Uiso 1.0 8 calc R
H23 H 0.1174 0.4025 0.1792 0.0260 Uiso 1.0 8 calc R
H26A H 0.4395 0.2261 0.0537 0.0482 Uiso 1.0 8 calc R
H26B H 0.4964 0.2701 0.0150 0.0482 Uiso 1.0 8 calc R
H26C H 0.3528 0.2767 0.0282 0.0482 Uiso 1.0 8 calc R
H27A H 0.6612 0.3069 0.0685 0.0480 Uiso 1.0 8 calc R
H27B H 0.6008 0.2639 0.1072 0.0480 Uiso 1.0 8 calc R
H27C H 0.6220 0.3393 0.1148 0.0480 Uiso 1.0 8 calc R
H28A H 0.3927 0.3926 0.0345 0.0367 Uiso 1.0 8 calc R
H28B H 0.5368 0.3809 0.0238 0.0367 Uiso 1.0 8 calc R
H28C H 0.4969 0.4193 0.0678 0.0367 Uiso 1.0 8 calc R
H30A H 0.5256 0.4507 0.2007 0.0809 Uiso 1.0 8 calc R
H30B H 0.4791 0.5175 0.2214 0.0809 Uiso 1.0 8 calc R
H30C H 0.4706 0.5055 0.1688 0.0809 Uiso 1.0 8 calc R
H31A H 0.2596 0.5443 0.2254 0.0521 Uiso 1.0 8 calc R
H31B H 0.1560 0.4976 0.2049 0.0521 Uiso 1.0 8 calc R
H31C H 0.2497 0.5351 0.1725 0.0521 Uiso 1.0 8 calc R
H32A H 0.3793 0.3891 0.2512 0.0811 Uiso 1.0 8 calc R
H32B H 0.2354 0.4088 0.2529 0.0811 Uiso 1.0 8 calc R
H32C H 0.3385 0.4564 0.2727 0.0811 Uiso 1.0 8 calc R
H34A H -0.0383 0.4129 0.1443 0.0384 Uiso 1.0 8 calc R
H34B H -0.1359 0.3807 0.1108 0.0384 Uiso 1.0 8 calc R
H34C H -0.0063 0.4077 0.0923 0.0384 Uiso 1.0 8 calc R
H35A H -0.1429 0.2837 0.1578 0.0360 Uiso 1.0 8 calc R
H35B H -0.0474 0.3176 0.1913 0.0360 Uiso 1.0 8 calc R
H35C H -0.0176 0.2475 0.1720 0.0360 Uiso 1.0 8 calc R
H36A H -0.1014 0.2821 0.0762 0.0336 Uiso 1.0 8 calc R
H36B H 0.0173 0.2378 0.0860 0.0336 Uiso 1.0 8 calc R
H36C H 0.0324 0.3025 0.0576 0.0336 Uiso 1.0 8 calc R

loop_
_atom_site_aniso_label
_atom_site_aniso_U_11
_atom_site_aniso_U_22
_atom_site_aniso_U_33
_atom_site_aniso_U_12
_atom_site_aniso_U_13
_atom_site_aniso_U_23
P1 0.0174(6) 0.0276(7) 0.0625(9) 0.0023(4) -0.0056(5) -0.0212(5)
O1 0.0342(17) 0.0382(18) 0.0478(19) -0.0022(14) 0.0031(14) 0.0007(14)
C1 0.0184(18) 0.0181(18) 0.034(2) -0.0014(15) 0.0098(15) -0.0033(15)
C2 0.0256(19) 0.0188(18) 0.029(2) -0.0024(16) 0.0075(16) -0.0006(15)
C3 0.0212(18) 0.0230(19) 0.0283(19) -0.0023(15) 0.0005(15) -0.0028(15)
C4 0.0202(19) 0.0208(19) 0.028(2) -0.0027(15) 0.0037(15) -0.0025(15)
C5 0.0213(18) 0.0202(18) 0.0277(19) 0.0010(15) 0.0044(15) -0.0066(15)
C6 0.0183(18) 0.0211(18) 0.0253(19) -0.0027(15) 0.0031(14) -0.0014(15)
C7 0.038(3) 0.024(2) 0.024(2) 0.0045(17) 0.0089(17) -0.0007(16)
C8 0.049(3) 0.045(3) 0.036(3) 0.018(3) 0.018(2) 0.005(2)
C9 0.060(3) 0.028(3) 0.022(2) -0.003(2) 0.0029(19) -0.0031(16)
C10 0.042(3) 0.027(2) 0.030(2) 0.0028(19) 0.0086(18) 0.0015(17)
C11 0.0170(18) 0.029(2) 0.037(2) -0.0016(16) 0.0020(16) -0.0104(18)
C12 0.021(2) 0.042(3) 0.045(3) -0.0012(18) -0.0020(18) -0.011(2)
C13 0.025(3) 0.035(3) 0.083(4) 0.0047(19) -0.006(3) -0.022(3)
C14 0.024(3) 0.081(4) 0.037(3) -0.008(3) 0.0111(19) -0.003(3)
C15 0.0205(18) 0.0217(19) 0.0237(18) -0.0008(15) -0.0007(14) -0.0030(15)
C16 0.031(3) 0.024(3) 0.058(3) 0.0015(18) -0.012(2) -0.012(2)
C17 0.032(3) 0.055(3) 0.026(3) -0.001(2) -0.0033(17) 0.004(2)
C18 0.0204(19) 0.028(2) 0.038(3) -0.0071(16) -0.0003(16) -0.0053(17)
C19 0.0209(18) 0.026(2) 0.0164(18) 0.0034(15) -0.0036(14) -0.0042(14)
C20 0.0203(18) 0.0254(19) 0.0212(18) 0.0049(15) -0.0055(14) -0.0022(15)
C21 0.0211(19) 0.025(2) 0.030(2) -0.0022(16) -0.0047(15) -0.0014(16)
C22 0.0266(19) 0.0218(19) 0.0234(19) 0.0032(16) -0.0062(15) -0.0023(15)
C23 0.0247(19) 0.0222(18) 0.0182(17) 0.0060(15) -0.0001(14) -0.0017(14)
C24 0.0208(18) 0.0223(18) 0.0210(17) 0.0039(15) -0.0015(14) 0.0011(14)
C25 0.026(2) 0.030(2) 0.0223(19) 0.0043(17) 0.0019(15) 0.0015(16)
C26 0.065(4) 0.030(3) 0.025(2) 0.004(3) 0.012(2) -0.0038(17)
C27 0.024(2) 0.061(3) 0.036(3) 0.012(2) 0.0070(18) 0.014(3)
C28 0.032(3) 0.030(3) 0.029(2) -0.0002(18) -0.0014(17) 0.0044(17)
C29 0.034(3) 0.028(2) 0.031(3) 0.0032(18) -0.0086(17) -0.0099(17)
C30 0.046(3) 0.072(4) 0.085(5) -0.009(3) -0.011(3) -0.050(4)
C31 0.055(3) 0.030(3) 0.045(3) 0.009(3) -0.011(3) -0.016(2)
C32 0.130(6) 0.043(3) 0.030(3) 0.013(4) -0.027(3) -0.010(3)
C33 0.0157(17) 0.0217(19) 0.0249(19) 0.0014(14) 0.0001(14) 0.0026(15)
C34 0.021(2) 0.026(2) 0.050(3) 0.0031(17) -0.0058(18) 0.0032(18)
C35 0.032(3) 0.032(3) 0.026(2) -0.0043(18) 0.0057(17) 0.0024(16)
C36 0.0172(18) 0.038(3) 0.028(2) 0.0009(17) -0.0042(15) -0.0008(17)

loop_
_atom_type_symbol
_atom_type_description
_atom_type_scat_dispersion_real
_atom_type_scat_dispersion_imag
_atom_type_scat_source
C C 0.0033 0.0016
;
International Tables for Crystallography
(1992, Vol. C, Tables 4.2.6.8 and 6.1.1.4)
;
H H 0.0000 0.0000
;
International Tables for Crystallography
(1992, Vol. C, Table 6.1.1.4)
;
O O 0.0106 0.0060
;
International Tables for Crystallography
(1992, Vol. C, Tables 4.2.6.8 and 6.1.1.4)
;
P P 0.1023 0.0942
;
International Tables for Crystallography
(1992, Vol. C, Tables 4.2.6.8 and 6.1.1.4)
;

loop_
_geom_angle_atom_site_label_1
_geom_angle_atom_site_label_2
_geom_angle_atom_site_label_3
_geom_angle
_geom_angle_publ_flag
O1 P1 C1 110.89(18) yes
O1 P1 C19 111.49(18) yes
C1 P1 C19 114.57(17) yes
P1 C1 C2 125.0(3) yes
P1 C1 C6 116.7(3) yes
C2 C1 C6 118.1(4) yes
C1 C2 C3 118.1(4) yes
C1 C2 C7 129.4(4) yes
C3 C2 C7 112.2(4) yes
C2 C3 C4 123.4(4) yes
C3 C4 C5 116.6(4) yes
C3 C4 C11 122.6(4) yes
C5 C4 C11 120.8(4) yes
C4 C5 C6 123.8(4) yes
C1 C6 C5 117.4(4) yes
C1 C6 C15 127.4(3) yes
C5 C6 C15 115.2(3) yes
C2 C7 C8 116.8(4) yes
C2 C7 C9 111.2(4) yes
C2 C7 C10 106.6(4) yes
C8 C7 C9 108.4(4) yes
C8 C7 C10 105.4(4) yes
C9 C7 C10 108.0(4) yes
C4 C11 C12 112.5(4) yes
C4 C11 C13 110.2(4) yes
C4 C11 C14 107.8(4) yes
C12 C11 C13 108.4(4) yes
C12 C11 C14 108.1(4) yes
C13 C11 C14 109.9(4) yes
C6 C15 C16 108.2(3) yes
C6 C15 C17 110.3(3) yes
C6 C15 C18 115.6(3) yes
C16 C15 C17 108.2(4) yes
C16 C15 C18 103.4(3) yes
C17 C15 C18 110.8(4) yes
P1 C19 C20 126.0(3) yes
P1 C19 C24 114.3(3) yes
C20 C19 C24 117.8(4) yes
C19 C20 C21 118.2(4) yes
C19 C20 C25 126.6(4) yes
C21 C20 C25 114.5(4) yes
C20 C21 C22 122.7(4) yes
C21 C22 C23 115.9(4) yes
C21 C22 C29 123.1(4) yes
C23 C22 C29 121.0(4) yes
C22 C23 C24 123.4(4) yes
C19 C24 C23 117.5(4) yes
C19 C24 C33 125.8(4) yes
C23 C24 C33 116.4(4) yes
C20 C25 C26 114.3(4) yes
C20 C25 C27 113.1(3) yes
C20 C25 C28 105.4(3) yes
C26 C25 C27 109.5(4) yes
C26 C25 C28 105.2(3) yes
C27 C25 C28 108.7(4) yes
C22 C29 C30 111.7(4) yes
C22 C29 C31 111.0(4) yes
C22 C29 C32 107.8(4) yes
C30 C29 C31 106.9(4) yes
C30 C29 C32 110.4(5) yes
C31 C29 C32 109.0(4) yes
C24 C33 C34 107.6(3) yes
C24 C33 C35 112.3(3) yes
C24 C33 C36 114.0(3) yes
C34 C33 C35 106.8(3) yes
C34 C33 C36 104.6(3) yes
C35 C33 C36 111.0(3) yes
O1 P1 H1 106.438 no
C1 P1 H1 106.436 no
C19 P1 H1 106.452 no
C2 C3 H3 118.305 no
C4 C3 H3 118.300 no
C4 C5 H5 118.107 no
C6 C5 H5 118.118 no
C7 C8 H8A 109.471 no
C7 C8 H8B 109.473 no
C7 C8 H8C 109.473 no
H8A C8 H8B 109.482 no
H8A C8 H8C 109.455 no
H8B C8 H8C 109.474 no
C7 C9 H9A 109.467 no
C7 C9 H9B 109.481 no
C7 C9 H9C 109.479 no
H9A C9 H9B 109.457 no
H9A C9 H9C 109.466 no
H9B C9 H9C 109.477 no
C7 C10 H10A 109.476 no
C7 C10 H10B 109.479 no
C7 C10 H10C 109.477 no
H10A C10 H10B 109.458 no
H10A C10 H10C 109.474 no
H10B C10 H10C 109.463 no
C11 C12 H12A 109.471 no
C11 C12 H12B 109.462 no
C11 C12 H12C 109.471 no
H12A C12 H12B 109.475 no
H12A C12 H12C 109.474 no
H12B C12 H12C 109.474 no
C11 C13 H13A 109.473 no
C11 C13 H13B 109.470 no
C11 C13 H13C 109.470 no
H13A C13 H13B 109.467 no
H13A C13 H13C 109.469 no
H13B C13 H13C 109.478 no
C11 C14 H14A 109.487 no
C11 C14 H14B 109.481 no
C11 C14 H14C 109.470 no
H14A C14 H14B 109.458 no
H14A C14 H14C 109.464 no
H14B C14 H14C 109.467 no
C15 C16 H16A 109.461 no
C15 C16 H16B 109.465 no
C15 C16 H16C 109.469 no
H16A C16 H16B 109.468 no
H16A C16 H16C 109.480 no
H16B C16 H16C 109.484 no
C15 C17 H17A 109.483 no
C15 C17 H17B 109.482 no
C15 C17 H17C 109.476 no
H17A C17 H17B 109.454 no
H17A C17 H17C 109.467 no
H17B C17 H17C 109.465 no
C15 C18 H18A 109.461 no
C15 C18 H18B 109.469 no
C15 C18 H18C 109.481 no
H18A C18 H18B 109.463 no
H18A C18 H18C 109.486 no
H18B C18 H18C 109.467 no
C20 C21 H21 118.618 no
C22 C21 H21 118.634 no
C22 C23 H23 118.312 no
C24 C23 H23 118.328 no
C25 C26 H26A 109.469 no
C25 C26 H26B 109.468 no
C25 C26 H26C 109.475 no
H26A C26 H26B 109.472 no
H26A C26 H26C 109.473 no
H26B C26 H26C 109.470 no
C25 C27 H27A 109.472 no
C25 C27 H27B 109.471 no
C25 C27 H27C 109.481 no
H27A C27 H27B 109.469 no
H27A C27 H27C 109.465 no
H27B C27 H27C 109.470 no
C25 C28 H28A 109.471 no
C25 C28 H28B 109.479 no
C25 C28 H28C 109.470 no
H28A C28 H28B 109.479 no
H28A C28 H28C 109.460 no
H28B C28 H28C 109.468 no
C29 C30 H30A 109.470 no
C29 C30 H30B 109.459 no
C29 C30 H30C 109.472 no
H30A C30 H30B 109.474 no
H30A C30 H30C 109.480 no
H30B C30 H30C 109.472 no
C29 C31 H31A 109.467 no
C29 C31 H31B 109.476 no
C29 C31 H31C 109.474 no
H31A C31 H31B 109.470 no
H31A C31 H31C 109.465 no
H31B C31 H31C 109.475 no
C29 C32 H32A 109.482 no
C29 C32 H32B 109.480 no
C29 C32 H32C 109.469 no
H32A C32 H32B 109.474 no
H32A C32 H32C 109.456 no
H32B C32 H32C 109.466 no
C33 C34 H34A 109.457 no
C33 C34 H34B 109.465 no
C33 C34 H34C 109.474 no
H34A C34 H34B 109.461 no
H34A C34 H34C 109.489 no
H34B C34 H34C 109.481 no
C33 C35 H35A 109.477 no
C33 C35 H35B 109.464 no
C33 C35 H35C 109.479 no
H35A C35 H35B 109.464 no
H35A C35 H35C 109.482 no
H35B C35 H35C 109.461 no
C33 C36 H36A 109.469 no
C33 C36 H36B 109.477 no
C33 C36 H36C 109.459 no
H36A C36 H36B 109.481 no
H36A C36 H36C 109.465 no
H36B C36 H36C 109.476 no

loop_
_geom_bond_atom_site_label_1
_geom_bond_atom_site_label_2
_geom_bond_distance
_geom_bond_publ_flag
P1 O1 1.518(4) yes
P1 C1 1.809(4) yes
P1 C19 1.858(4) yes
C1 C2 1.424(6) yes
C1 C6 1.450(6) yes
C2 C3 1.400(6) yes
C2 C7 1.554(6) yes
C3 C4 1.382(6) yes
C4 C5 1.393(6) yes
C4 C11 1.531(6) yes
C5 C6 1.389(5) yes
C6 C15 1.567(5) yes
C7 C8 1.526(7) yes
C7 C9 1.543(6) yes
C7 C10 1.552(6) yes
C11 C12 1.530(6) yes
C11 C13 1.523(7) yes
C11 C14 1.538(7) yes
C15 C16 1.542(6) yes
C15 C17 1.534(6) yes
C15 C18 1.545(6) yes
C19 C20 1.414(6) yes
C19 C24 1.434(6) yes
C20 C21 1.402(6) yes
C20 C25 1.553(6) yes
C21 C22 1.392(6) yes
C22 C23 1.397(6) yes
C22 C29 1.528(6) yes
C23 C24 1.389(5) yes
C24 C33 1.561(5) yes
C25 C26 1.528(6) yes
C25 C27 1.532(6) yes
C25 C28 1.549(6) yes
C29 C30 1.537(8) yes
C29 C31 1.534(7) yes
C29 C32 1.516(7) yes
C33 C34 1.547(6) yes
C33 C35 1.535(6) yes
C33 C36 1.535(6) yes
P1 H1 1.000 no
C3 H3 0.950 no
C5 H5 0.950 no
C8 H8A 0.980 no
C8 H8B 0.980 no
C8 H8C 0.980 no
C9 H9A 0.980 no
C9 H9B 0.980 no
C9 H9C 0.980 no
C10 H10A 0.980 no
C10 H10B 0.980 no
C10 H10C 0.980 no
C12 H12A 0.980 no
C12 H12B 0.980 no
C12 H12C 0.980 no
C13 H13A 0.980 no
C13 H13B 0.980 no
C13 H13C 0.980 no
C14 H14A 0.980 no
C14 H14B 0.980 no
C14 H14C 0.980 no
C16 H16A 0.980 no
C16 H16B 0.980 no
C16 H16C 0.980 no
C17 H17A 0.980 no
C17 H17B 0.980 no
C17 H17C 0.980 no
C18 H18A 0.980 no
C18 H18B 0.980 no
C18 H18C 0.980 no
C21 H21 0.950 no
C23 H23 0.950 no
C26 H26A 0.980 no
C26 H26B 0.980 no
C26 H26C 0.980 no
C27 H27A 0.980 no
C27 H27B 0.980 no
C27 H27C 0.980 no
C28 H28A 0.980 no
C28 H28B 0.980 no
C28 H28C 0.980 no
C30 H30A 0.980 no
C30 H30B 0.980 no
C30 H30C 0.980 no
C31 H31A 0.980 no
C31 H31B 0.980 no
C31 H31C 0.980 no
C32 H32A 0.980 no
C32 H32B 0.980 no
C32 H32C 0.980 no
C34 H34A 0.980 no
C34 H34B 0.980 no
C34 H34C 0.980 no
C35 H35A 0.980 no
C35 H35B 0.980 no
C35 H35C 0.980 no
C36 H36A 0.980 no
C36 H36B 0.980 no
C36 H36C 0.980 no

loop_
_geom_contact_atom_site_label_1
_geom_contact_atom_site_label_2
_geom_contact_distance
_geom_contact_publ_flag
_geom_contact_site_symmetry_2
P1 C7 3.516(5) no .
P1 C8 3.183(5) no .
P1 C15 3.293(4) no .
P1 C18 3.087(5) no .
P1 C26 3.286(5) no .
P1 C33 3.322(4) no .
P1 C36 3.139(4) no .
O1 C8 3.037(6) no .
O1 C18 3.126(6) no .
O1 C24 3.030(5) no .
O1 C33 3.061(5) no .
O1 C35 2.997(6) no .
O1 C36 3.020(5) no .
C1 C4 2.835(6) no .
C1 C8 3.158(7) no .
C1 C18 3.168(6) no .
C1 C20 3.512(6) no .
C1 C26 3.330(6) no .
C2 C5 2.784(6) no .
C2 C19 3.594(6) no .
C3 C6 2.789(6) no .
C3 C9 2.984(6) no .
C3 C10 2.857(6) no .
C3 C12 2.872(6) no .
C3 C13 3.592(7) no .
C3 C14 3.571(6) no .
C5 C13 3.059(6) no .
C5 C14 3.045(6) no .
C5 C16 2.791(6) no .
C5 C17 3.200(6) no .
C6 C26 3.541(6) no .
C8 C19 3.316(6) no .
C8 C24 3.583(6) no .
C19 C22 2.825(6) no .
C19 C26 3.037(6) no .
C19 C28 3.581(6) no .
C19 C36 3.054(6) no .
C20 C23 2.774(6) no .
C21 C24 2.779(6) no .
C21 C27 3.074(6) no .
C21 C28 2.867(6) no .
C21 C30 2.874(8) no .
C21 C32 3.511(7) no .
C23 C31 3.021(6) no .
C23 C32 3.102(7) no .
C23 C34 2.829(6) no .
C23 C35 3.209(6) no .
O1 C12 3.410(6) no 1_455
C12 O1 3.410(6) no 1_655
P1 H8A 2.6732 no .
P1 H8B 3.0556 no .
P1 H17C 3.3442 no .
P1 H18B 2.5253 no .
P1 H18C 3.1180 no .
P1 H26A 2.8155 no .
P1 H26C 3.1058 no .
P1 H35C 3.3605 no .
P1 H36B 2.4898 no .
P1 H36C 3.2903 no .
O1 H8A 2.2086 no .
O1 H8B 3.0988 no .
O1 H18B 2.5959 no .
O1 H18C 2.8245 no .
O1 H35A 3.5749 no .
O1 H35C 2.2273 no .
O1 H36B 2.2599 no .
O1 H36C 3.5917 no .
C1 H3 3.2771 no .
C1 H5 3.2822 no .
C1 H8A 2.8188 no .
C1 H8B 3.4013 no .
C1 H10A 3.5241 no .
C1 H17C 3.4519 no .
C1 H18B 3.1455 no .
C1 H18C 3.0457 no .
C1 H26A 2.4814 no .
C1 H27B 3.2784 no .
C2 H1 3.5861 no .
C2 H8A 2.6828 no .
C2 H8B 3.0130 no .
C2 H8C 3.4085 no .
C2 H9A 2.7612 no .
C2 H9B 2.7252 no .
C2 H9C 3.3966 no .
C2 H10A 2.6425 no .
C2 H10B 3.3491 no .
C2 H10C 2.6847 no .
C2 H26A 3.2031 no .
C2 H27B 2.8083 no .
C3 H5 3.2145 no .
C3 H9A 3.3136 no .
C3 H9B 2.6580 no .
C3 H10A 3.0936 no .
C3 H10C 2.5377 no .
C3 H12A 2.7438 no .
C3 H12C 2.8139 no .
C3 H13A 3.5293 no .
C3 H14B 3.4858 no .
C3 H26A 3.5948 no .
C3 H27B 2.7229 no .
C4 H12A 2.7180 no .
C4 H12B 3.3810 no .
C4 H12C 2.7647 no .
C4 H13A 2.7163 no .
C4 H13B 3.3502 no .
C4 H13C 2.6674 no .
C4 H14A 3.3334 no .
C4 H14B 2.6723 no .
C4 H14C 2.6462 no .
C4 H26A 3.4987 no .
C4 H27B 3.1760 no .
C5 H3 3.2161 no .
C5 H13A 3.3450 no .
C5 H13C 2.7392 no .
C5 H14B 3.3187 no .
C5 H14C 2.7255 no .
C5 H16A 2.9568 no .
C5 H16B 2.4697 no .
C5 H17B 2.9263 no .
C5 H17C 3.5715 no .
C5 H26A 3.0410 no .
C6 H1 2.7754 no .
C6 H16A 2.7015 no .
C6 H16B 2.6832 no .
C6 H16C 3.3727 no .
C6 H17A 3.3916 no .
C6 H17B 2.7109 no .
C6 H17C 2.7410 no .
C6 H18A 3.4458 no .
C6 H18B 2.9365 no .
C6 H18C 2.7431 no .
C6 H26A 2.5770 no .
C7 H3 2.5156 no .
C7 H27B 3.5127 no .
C8 H9A 2.7279 no .
C8 H9B 3.3363 no .
C8 H9C 2.6185 no .
C8 H10A 2.6810 no .
C8 H10B 2.5639 no .
C8 H10C 3.3052 no .
C9 H3 2.6941 no .
C9 H8A 3.3217 no .
C9 H8B 2.5375 no .
C9 H8C 2.8166 no .
C9 H10A 3.3558 no .
C9 H10B 2.7069 no .
C9 H10C 2.6590 no .
C9 H27B 3.0974 no .
C9 H27C 3.3723 no .
C9 H32A 3.4039 no .
C10 H3 2.6465 no .
C10 H8A 2.8087 no .
C10 H8B 3.2798 no .
C10 H8C 2.4497 no .
C10 H9A 3.3580 no .
C10 H9B 2.6738 no .
C10 H9C 2.6874 no .
C11 H3 2.6995 no .
C11 H5 2.6695 no .
C12 H3 2.4771 no .
C12 H13A 2.6579 no .
C12 H13B 2.6551 no .
C12 H13C 3.3290 no .
C12 H14A 2.6634 no .
C12 H14B 2.6647 no .
C12 H14C 3.3361 no .
C13 H5 2.8433 no .
C13 H12A 3.3274 no .
C13 H12B 2.6674 no .
C13 H12C 2.6495 no .
C13 H14A 2.6817 no .
C13 H14B 3.3510 no .
C13 H14C 2.7085 no .
C14 H5 2.9245 no .
C14 H12A 2.6781 no .
C14 H12B 2.6460 no .
C14 H12C 3.3372 no .
C14 H13A 3.3540 no .
C14 H13B 2.6769 no .
C14 H13C 2.7058 no .
C15 H1 2.8605 no .
C15 H5 2.5734 no .
C15 H26A 3.3946 no .
C16 H5 2.4701 no .
C16 H17A 2.6692 no .
C16 H17B 2.6707 no .
C16 H17C 3.3450 no .
C16 H18A 2.4930 no .
C16 H18B 3.2837 no .
C16 H18C 2.6867 no .
C17 H1 3.1296 no .
C17 H5 3.0545 no .
C17 H16A 3.3433 no .
C17 H16B 2.6765 no .
C17 H16C 2.6672 no .
C17 H18A 2.7818 no .
C17 H18B 2.6685 no .
C17 H18C 3.3718 no .
C17 H26A 3.1555 no .
C18 H1 2.6310 no .
C18 H16A 2.6002 no .
C18 H16B 3.2931 no .
C18 H16C 2.5700 no .
C18 H17A 2.6695 no .
C18 H17B 3.3745 no .
C18 H17C 2.7758 no .
C19 H8A 3.2710 no .
C19 H8B 2.6567 no .
C19 H9A 3.4876 no .
C19 H21 3.2709 no .
C19 H23 3.2695 no .
C19 H26A 3.0760 no .
C19 H26C 2.8315 no .
C19 H28A 3.4439 no .
C19 H35C 3.5567 no .
C19 H36B 2.9772 no .
C19 H36C 2.9536 no .
C20 H1 3.3624 no .
C20 H8B 3.0628 no .
C20 H9A 2.8161 no .
C20 H26A 2.8581 no .
C20 H26B 3.4145 no .
C20 H26C 2.7227 no .
C20 H27A 3.4058 no .
C20 H27B 2.8332 no .
C20 H27C 2.7099 no .
C20 H28A 2.6405 no .
C20 H28B 3.3323 no .
C20 H28C 2.6336 no .
C21 H8B 3.1729 no .
C21 H9A 2.6752 no .
C21 H23 3.2184 no .
C21 H27B 3.4756 no .
C21 H27C 2.7286 no .
C21 H28A 3.1253 no .
C21 H28C 2.5152 no .
C21 H30A 2.7340 no .
C21 H30C 2.8216 no .
C21 H32A 3.3798 no .
C22 H8B 3.0099 no .
C22 H9A 3.3018 no .
C22 H30A 2.7339 no .
C22 H30B 3.3749 no .
C22 H30C 2.7273 no .
C22 H31A 3.3648 no .
C22 H31B 2.6977 no .
C22 H31C 2.7325 no .
C22 H32A 2.6398 no .
C22 H32B 2.6380 no .
C22 H32C 3.3159 no .
C23 H8B 2.8755 no .
C23 H21 3.2188 no .
C23 H31B 2.7136 no .
C23 H31C 3.2601 no .
C23 H32A 3.3848 no .
C23 H32B 2.8048 no .
C23 H34A 2.5234 no .
C23 H34C 2.9842 no .
C23 H35B 2.9463 no .
C23 H35C 3.5521 no .
C24 H1 3.2439 no .
C24 H8A 3.5294 no .
C24 H8B 2.7866 no .
C24 H34A 2.6904 no .
C24 H34B 3.3652 no .
C24 H34C 2.6765 no .
C24 H35A 3.4105 no .
C24 H35B 2.7565 no .
C24 H35C 2.7669 no .
C24 H36A 3.4248 no .
C24 H36B 2.8506 no .
C24 H36C 2.7382 no .
C25 H9A 3.4130 no .
C25 H21 2.5762 no .
C26 H1 3.0837 no .
C26 H17C 3.0349 no .
C26 H27A 2.6833 no .
C26 H27B 2.6854 no .
C26 H27C 3.3467 no .
C26 H28A 2.6236 no .
C26 H28B 2.6119 no .
C26 H28C 3.3076 no .
C27 H9A 2.9360 no .
C27 H9B 3.5692 no .
C27 H21 2.8026 no .
C27 H26A 2.6721 no .
C27 H26B 2.6949 no .
C27 H26C 3.3473 no .
C27 H28A 3.3536 no .
C27 H28B 2.6729 no .
C27 H28C 2.7040 no .
C28 H21 2.7130 no .
C28 H26A 3.3101 no .
C28 H26B 2.5743 no .
C28 H26C 2.6513 no .
C28 H27A 2.6436 no .
C28 H27B 3.3554 no .
C28 H27C 2.7261 no .
C29 H21 2.7245 no .
C29 H23 2.6809 no .
C30 H21 2.4871 no .
C30 H31A 2.6443 no .
C30 H31B 3.3251 no .
C30 H31C 2.6394 no .
C30 H32A 2.7092 no .
C30 H32B 3.3531 no .
C30 H32C 2.6767 no .
C31 H23 2.7474 no .
C31 H30A 3.3242 no .
C31 H30B 2.6266 no .
C31 H30C 2.6590 no .
C31 H32A 3.3350 no .
C31 H32B 2.6706 no .
C31 H32C 2.6594 no .
C32 H8B 3.5620 no .
C32 H23 3.0625 no .
C32 H30A 2.6942 no .
C32 H30B 2.7013 no .
C32 H30C 3.3492 no .
C32 H31A 2.6617 no .
C32 H31B 2.6770 no .
C32 H31C 3.3311 no .
C33 H1 3.5143 no .
C33 H23 2.6062 no .
C34 H23 2.5829 no .
C34 H35A 2.6595 no .
C34 H35B 2.6355 no .
C34 H35C 3.3337 no .
C34 H36A 2.5627 no .
C34 H36B 3.3041 no .
C34 H36C 2.6458 no .
C35 H23 3.0212 no .
C35 H34A 2.6490 no .
C35 H34B 2.6514 no .
C35 H34C 3.3314 no .
C35 H36A 2.7192 no .
C35 H36B 2.7194 no .
C35 H36C 3.3716 no .
C36 H1 2.8825 no .
C36 H34A 3.3030 no .
C36 H34B 2.5875 no .
C36 H34C 2.6267 no .
C36 H35A 2.6618 no .
C36 H35B 3.3678 no .
C36 H35C 2.7809 no .
H1 H17C 2.5214 no .
H1 H18A 3.4519 no .
H1 H18B 1.9122 no .
H1 H18C 2.9644 no .
H1 H26A 2.6741 no .
H1 H26C 2.6933 no .
H1 H36B 2.1726 no .
H1 H36C 2.8804 no .
H3 H9A 3.1967 no .
H3 H9B 2.1165 no .
H3 H9C 3.4731 no .
H3 H10A 3.1020 no .
H3 H10B 3.4551 no .
H3 H10C 2.0696 no .
H3 H12A 2.2593 no .
H3 H12B 3.4456 no .
H3 H12C 2.2532 no .
H3 H13A 3.5923 no .
H3 H27B 2.9715 no .
H5 H13A 3.2877 no .
H5 H13C 2.2600 no .
H5 H14B 3.3989 no .
H5 H14C 2.3651 no .
H5 H16A 2.8012 no .
H5 H16B 1.8548 no .
H5 H16C 3.3284 no .
H5 H17B 2.5819 no .
H5 H26A 3.5613 no .
H8A H9A 3.5165 no .
H8A H9C 3.5640 no .
H8A H10A 2.6953 no .
H8A H10B 3.0689 no .
H8A H35C 3.1508 no .
H8B H9A 2.4300 no .
H8B H9B 3.4821 no .
H8B H9C 2.6547 no .
H8B H10B 3.3611 no .
H8B H23 3.4287 no .
H8B H32A 3.0544 no .
H8B H32B 3.3650 no .
H8B H35C 3.5093 no .
H8C H9A 3.2274 no .
H8C H9C 2.6091 no .
H8C H10A 2.7151 no .
H8C H10B 2.1883 no .
H8C H10C 3.3657 no .
H8C H32A 3.4990 no .
H9A H10C 3.5598 no .
H9A H21 2.7597 no .
H9A H27B 2.5970 no .
H9A H27C 2.5917 no .
H9A H30A 3.2983 no .
H9A H32A 3.1501 no .
H9B H10A 3.5607 no .
H9B H10B 2.9843 no .
H9B H10C 2.4566 no .
H9B H12A 3.4259 no .
H9B H27B 2.9307 no .
H9B H27C 3.3135 no .
H9C H10A 3.5936 no .
H9C H10B 2.5225 no .
H9C H10C 2.9337 no .
H9C H32A 2.7995 no .
H10C H12C 3.4692 no .
H12A H13A 3.5495 no .
H12A H13B 3.5560 no .
H12A H14A 2.9649 no .
H12A H14B 2.4875 no .
H12A H14C 3.5718 no .
H12A H27B 3.3905 no .
H12B H13A 2.9539 no .
H12B H13B 2.4729 no .
H12B H13C 3.5618 no .
H12B H14A 2.4516 no .
H12B H14B 2.9198 no .
H12B H14C 3.5467 no .
H12C H13A 2.4566 no .
H12C H13B 2.9233 no .
H12C H13C 3.5495 no .
H12C H14A 3.5536 no .
H12C H14B 3.5698 no .
H13A H14A 3.5720 no .
H13B H14A 2.4812 no .
H13B H14B 3.5659 no .
H13B H14C 2.9762 no .
H13C H14A 2.9790 no .
H13C H14C 2.5412 no .
H13C H16B 3.2193 no .
H14B H27A 3.2115 no .
H14B H27B 3.1721 no .
H16A H17A 3.5640 no .
H16A H17B 3.5695 no .
H16A H18A 2.7351 no .
H16A H18B 3.5382 no .
H16A H18C 2.4925 no .
H16B H17A 2.9558 no .
H16B H17B 2.4841 no .
H16B H17C 3.5735 no .
H16B H18A 3.4144 no .
H16B H18C 3.5812 no .
H16C H17A 2.4725 no .
H16C H17B 2.9444 no .
H16C H17C 3.5658 no .
H16C H18A 2.2541 no .
H16C H18B 3.4255 no .
H16C H18C 2.9713 no .
H17A H18A 2.5631 no .
H17A H18B 2.8406 no .
H17A H18C 3.5941 no .
H17B H18B 3.5941 no .
H17B H26A 3.1321 no .
H17C H18A 3.1680 no .
H17C H18B 2.5556 no .
H17C H26A 2.6101 no .
H17C H26B 3.3039 no .
H17C H26C 2.7357 no .
H18B H36B 2.8090 no .
H21 H27A 3.5389 no .
H21 H27B 3.3592 no .
H21 H27C 2.2179 no .
H21 H28A 3.1937 no .
H21 H28B 3.5012 no .
H21 H28C 2.1163 no .
H21 H30A 2.2175 no .
H21 H30B 3.4534 no .
H21 H30C 2.3052 no .
H21 H32A 3.5740 no .
H23 H31A 3.5968 no .
H23 H31B 2.1610 no .
H23 H31C 3.1069 no .
H23 H32A 3.5582 no .
H23 H32B 2.5504 no .
H23 H34A 1.9851 no .
H23 H34B 3.4391 no .
H23 H34C 2.9268 no .
H23 H35B 2.5266 no .
H23 H35C 3.5405 no .
H26A H27A 2.9486 no .
H26A H27B 2.4876 no .
H26A H27C 3.5694 no .
H26A H28A 3.5433 no .
H26A H28B 3.4989 no .
H26B H27A 2.5098 no .
H26B H27B 2.9855 no .
H26B H27C 3.5854 no .
H26B H28A 2.8403 no .
H26B H28B 2.3577 no .
H26B H28C 3.4829 no .
H26C H27A 3.5833 no .
H26C H27B 3.5740 no .
H26C H28A 2.4525 no .
H26C H28B 2.9346 no .
H26C H28C 3.5484 no .
H26C H36C 3.5931 no .
H27A H28A 3.5410 no .
H27A H28B 2.4384 no .
H27A H28C 2.9287 no .
H27B H28B 3.5522 no .
H27C H28B 3.0040 no .
H27C H28C 2.5602 no .
H28C H30C 3.5267 no .
H30A H31A 3.5360 no .
H30A H31C 3.5474 no .
H30A H32A 2.5293 no .
H30A H32B 3.5958 no .
H30A H32C 2.9517 no .
H30B H31A 2.4267 no .
H30B H31B 3.5319 no .
H30B H31C 2.8914 no .
H30B H32A 3.0105 no .
H30B H32B 3.5855 no .
H30B H32C 2.5021 no .
H30C H31A 2.9460 no .
H30C H31B 3.5545 no .
H30C H31C 2.4562 no .
H30C H32A 3.5938 no .
H30C H32C 3.5732 no .
H31A H32A 3.5575 no .
H31A H32B 2.9470 no .
H31A H32C 2.4641 no .
H31B H32A 3.5745 no .
H31B H32B 2.4927 no .
H31B H32C 2.9533 no .
H31B H34A 3.2791 no .
H31C H32B 3.5670 no .
H31C H32C 3.5511 no .
H34A H35A 2.9400 no .
H34A H35B 2.4335 no .
H34A H35C 3.5447 no .
H34A H36A 3.4672 no .
H34A H36C 3.5504 no .
H34B H35A 2.4619 no .
H34B H35B 2.9085 no .
H34B H35C 3.5578 no .
H34B H36A 2.3263 no .
H34B H36B 3.4769 no .
H34B H36C 2.9082 no .
H34C H35A 3.5569 no .
H34C H35B 3.5374 no .
H34C H36A 2.8446 no .
H34C H36B 3.5457 no .
H34C H36C 2.4570 no .
H35A H36A 2.4853 no .
H35A H36B 2.9163 no .
H35A H36C 3.5671 no .
H35B H36A 3.5756 no .
H35C H36A 3.0940 no .
H35C H36B 2.6134 no .
O1 H10B 3.4032 no 8_455
O1 H12A 3.2015 no 1_455
O1 H12B 2.7579 no 1_455
O1 H31C 3.5507 no 2_545
C1 H31C 3.3416 no 2_545
C6 H31C 3.4524 no 2_545
C8 H9B 3.2895 no 8_455
C9 H8C 3.2981 no 8_555
C9 H35B 3.3704 no 8_555
C10 H12C 3.5180 no 8_455
C10 H30B 3.1004 no 7_645
C10 H31A 3.3392 no 2_545
C10 H31B 3.5794 no 2_545
C10 H35C 3.4356 no 8_555
C12 H10B 3.3073 no 8_555
C12 H30C 3.2176 no 2_645
C12 H35A 3.5124 no 1_655
C12 H35C 3.2700 no 1_655
C12 H36B 3.5355 no 1_655
C13 H17A 3.4123 no 5_655
C13 H28C 3.4701 no 2_645
C13 H30C 3.5183 no 2_645
C13 H34A 3.4878 no 2_545
C13 H34B 3.1752 no 2_545
C13 H34C 3.5908 no 2_545
C14 H16C 3.5268 no 5_655
C14 H26C 3.4271 no 6_555
C14 H28A 2.9968 no 6_555
C14 H36B 3.5512 no 1_655
C16 H14C 3.5462 no 5_655
C16 H28A 3.4879 no 2_545
C16 H34C 2.9862 no 2_545
C17 H13C 3.4223 no 5_655
C17 H27A 3.3094 no 6_455
C17 H28B 3.1179 no 6_455
C17 H34B 3.5717 no 6_555
C17 H34C 3.5580 no 6_555
C17 H36A 3.5121 no 6_555
C17 H36C 3.5783 no 6_555
C18 H12B 3.2578 no 1_455
C18 H14A 3.2451 no 1_455
C18 H28B 3.2666 no 6_455
C18 H31C 3.3144 no 2_545
C22 H16A 3.4496 no 2_555
C23 H16A 3.2915 no 2_555
C26 H36C 3.4262 no 6_555
C27 H34B 3.2731 no 1_655
C27 H35A 3.4100 no 1_655
C27 H36A 3.2835 no 1_655
C28 H13B 3.4834 no 2_655
C28 H14A 3.1603 no 6_455
C28 H14C 3.5693 no 6_455
C28 H16C 3.5110 no 2_555
C28 H17A 3.2651 no 6_555
C28 H18A 3.5080 no 2_555
C30 H12B 3.4139 no 2_655
C30 H12C 3.4467 no 2_655
C30 H31B 3.5737 no 8_555
C31 H10A 2.8201 no 2_555
C31 H18C 3.3302 no 2_555
C32 H30A 3.5468 no 8_455
C32 H34A 3.5439 no 8_555
C32 H35B 3.1907 no 8_555
C34 H13A 3.1662 no 2_555
C34 H13C 3.1481 no 2_555
C34 H16A 3.2875 no 2_555
C34 H16B 3.5960 no 2_555
C34 H17B 3.4454 no 6_455
C35 H8C 3.3969 no 8_455
C35 H9C 3.0339 no 8_455
C35 H10B 3.2822 no 8_455
C35 H12A 2.9678 no 1_455
C35 H32A 3.3272 no 8_455
C36 H12A 3.4504 no 1_455
C36 H14B 3.3017 no 1_455
C36 H17B 3.4818 no 6_455
C36 H26B 3.1160 no 6_455
C36 H27A 3.5751 no 1_455
H3 H8C 3.4051 no 8_555
H3 H35A 3.5605 no 1_655
H5 H16B 3.2910 no 5_655
H5 H16C 3.4234 no 5_655
H5 H34C 3.4033 no 2_545
H8A H9B 3.4010 no 8_455
H8A H9C 3.5408 no 8_455
H8A H10B 3.3639 no 8_455
H8A H10C 3.1512 no 8_455
H8A H31A 3.2647 no 2_545
H8A H31C 3.4430 no 2_545
H8B H9B 3.5033 no 8_455
H8B H9C 3.5165 no 8_455
H8C C9 3.2981 no 8_455
H8C C35 3.3969 no 8_555
H8C H3 3.4051 no 8_455
H8C H9B 2.5284 no 8_455
H8C H9C 3.2291 no 8_455
H8C H10C 3.2399 no 8_455
H8C H35A 3.2289 no 8_555
H8C H35B 3.1700 no 8_555
H8C H35C 3.2201 no 8_555
H9B C8 3.2895 no 8_555
H9B H8A 3.4010 no 8_555
H9B H8B 3.5033 no 8_555
H9B H8C 2.5284 no 8_555
H9B H35A 3.0368 no 1_655
H9C C35 3.0339 no 8_555
H9C H8A 3.5408 no 8_555
H9C H8B 3.5165 no 8_555
H9C H8C 3.2291 no 8_555
H9C H32B 3.5904 no 8_555
H9C H35A 3.5958 no 8_555
H9C H35B 2.4022 no 8_555
H9C H35C 2.8118 no 8_555
H10A C31 2.8201 no 2_545
H10A H12C 3.2542 no 8_455
H10A H30B 2.6910 no 7_645
H10A H31A 2.3925 no 2_545
H10A H31B 2.6388 no 2_545
H10A H31C 2.9799 no 2_545
H10B O1 3.4032 no 8_555
H10B C12 3.3073 no 8_455
H10B C35 3.2822 no 8_555
H10B H8A 3.3639 no 8_555
H10B H12A 3.1236 no 8_455
H10B H12B 3.3723 no 8_455
H10B H12C 2.8905 no 8_455
H10B H30B 3.2147 no 7_645
H10B H35A 3.5090 no 8_555
H10B H35B 3.3801 no 8_555
H10B H35C 2.5233 no 8_555
H10C H8A 3.1512 no 8_555
H10C H8C 3.2399 no 8_555
H10C H30B 2.8939 no 7_645
H10C H31A 3.0310 no 7_645
H12A O1 3.2015 no 1_655
H12A C35 2.9678 no 1_655
H12A C36 3.4504 no 1_655
H12A H10B 3.1236 no 8_555
H12A H35A 2.5524 no 1_655
H12A H35C 2.5494 no 1_655
H12A H36A 3.2061 no 1_655
H12A H36B 3.0030 no 1_655
H12B O1 2.7579 no 1_655
H12B C18 3.2578 no 1_655
H12B C30 3.4139 no 2_645
H12B H10B 3.3723 no 8_555
H12B H18A 3.4192 no 1_655
H12B H18B 2.9639 no 1_655
H12B H18C 2.8761 no 1_655
H12B H30B 3.4152 no 2_645
H12B H30C 2.6105 no 2_645
H12B H35C 3.2543 no 1_655
H12B H36B 3.2295 no 1_655
H12C C10 3.5180 no 8_555
H12C C30 3.4467 no 2_645
H12C H10A 3.2542 no 8_555
H12C H10B 2.8905 no 8_555
H12C H30B 3.1909 no 2_645
H12C H30C 2.9877 no 2_645
H12C H31A 3.4837 no 7_645
H12C H35C 3.5770 no 1_655
H13A C34 3.1662 no 2_545
H13A H30A 3.4458 no 2_645
H13A H30C 3.3267 no 2_645
H13A H32C 3.1369 no 7_645
H13A H34A 2.8471 no 2_545
H13A H34B 2.7943 no 2_545
H13A H34C 3.3631 no 2_545
H13B C28 3.4834 no 2_645
H13B H17A 3.2799 no 5_655
H13B H18A 3.3141 no 1_655
H13B H21 3.1485 no 2_645
H13B H27C 3.5373 no 2_645
H13B H28B 3.5913 no 2_645
H13B H28C 2.5953 no 2_645
H13B H30C 2.9541 no 2_645
H13B H34B 3.4928 no 2_545
H13C C17 3.4223 no 5_655
H13C C34 3.1481 no 2_545
H13C H16C 3.3058 no 5_655
H13C H17A 2.6842 no 5_655
H13C H17B 3.3048 no 5_655
H13C H34A 3.2283 no 2_545
H13C H34B 2.7821 no 2_545
H13C H34C 2.9186 no 2_545
H14A C18 3.2451 no 1_655
H14A C28 3.1603 no 6_555
H14A H16C 3.5572 no 5_655
H14A H18A 2.9262 no 1_655
H14A H18B 2.7829 no 1_655
H14A H18C 3.5637 no 1_655
H14A H26B 3.4885 no 6_555
H14A H26C 3.4100 no 6_555
H14A H28A 2.5865 no 6_555
H14A H28B 2.8533 no 6_555
H14A H36B 3.2785 no 1_655
H14B C36 3.3017 no 1_655
H14B H26B 3.4338 no 6_555
H14B H26C 2.9643 no 6_555
H14B H28A 3.2847 no 6_555
H14B H36A 2.7241 no 1_655
H14B H36B 2.9935 no 1_655
H14C C16 3.5462 no 5_655
H14C C28 3.5693 no 6_555
H14C H16C 2.6941 no 5_655
H14C H26C 3.3545 no 6_555
H14C H28A 2.6744 no 6_555
H16A C22 3.4496 no 2_545
H16A C23 3.2915 no 2_545
H16A C34 3.2875 no 2_545
H16A H23 3.4725 no 2_545
H16A H28A 3.4344 no 2_545
H16A H31C 3.0611 no 2_545
H16A H34A 3.2831 no 2_545
H16A H34C 2.4984 no 2_545
H16B C34 3.5960 no 2_545
H16B H5 3.2910 no 5_655
H16B H16B 2.8778 no 5_655
H16B H17B 3.0806 no 5_655
H16B H34C 2.6645 no 2_545
H16C C14 3.5268 no 5_655
H16C C28 3.5110 no 2_545
H16C H5 3.4234 no 5_655
H16C H13C 3.3058 no 5_655
H16C H14A 3.5572 no 5_655
H16C H14C 2.6941 no 5_655
H16C H28A 2.6940 no 2_545
H16C H28C 3.4910 no 2_545
H16C H34C 3.4120 no 2_545
H17A C13 3.4123 no 5_655
H17A C28 3.2651 no 6_455
H17A H13B 3.2799 no 5_655
H17A H13C 2.6842 no 5_655
H17A H27A 2.9888 no 6_455
H17A H28B 2.4885 no 6_455
H17A H28C 3.2316 no 6_455
H17A H34B 3.2293 no 6_555
H17A H34C 3.4873 no 6_555
H17B C34 3.4454 no 6_555
H17B C36 3.4818 no 6_555
H17B H13C 3.3048 no 5_655
H17B H16B 3.0806 no 5_655
H17B H34B 3.2269 no 6_555
H17B H34C 2.8334 no 6_555
H17B H36A 3.2197 no 6_555
H17B H36C 2.9143 no 6_555
H17C H27A 2.8007 no 6_455
H17C H28B 2.9655 no 6_455
H17C H36A 3.0849 no 6_555
H17C H36C 3.3862 no 6_555
H18A C28 3.5080 no 2_545
H18A H12B 3.4192 no 1_455
H18A H13B 3.3141 no 1_455
H18A H14A 2.9262 no 1_455
H18A H28A 3.2207 no 2_545
H18A H28B 2.8887 no 6_455
H18A H28C 2.9486 no 2_545
H18B H12B 2.9639 no 1_455
H18B H14A 2.7829 no 1_455
H18B H28B 2.8916 no 6_455
H18C C31 3.3302 no 2_545
H18C H12B 2.8761 no 1_455
H18C H14A 3.5637 no 1_455
H18C H30C 2.7740 no 2_545
H18C H31C 2.3944 no 2_545
H21 H13B 3.1485 no 2_655
H23 H16A 3.4725 no 2_555
H23 H32A 3.3128 no 8_455
H23 H32C 3.5084 no 8_455
H26A H36C 3.5333 no 6_555
H26B C36 3.1160 no 6_555
H26B H14A 3.4885 no 6_455
H26B H14B 3.4338 no 6_455
H26B H36A 3.1227 no 6_555
H26B H36B 3.0390 no 6_555
H26B H36C 2.6745 no 6_555
H26C C14 3.4271 no 6_455
H26C H14A 3.4100 no 6_455
H26C H14B 2.9643 no 6_455
H26C H14C 3.3545 no 6_455
H26C H36A 3.3971 no 6_555
H27A C17 3.3094 no 6_555
H27A C36 3.5751 no 1_655
H27A H17A 2.9888 no 6_555
H27A H17C 2.8007 no 6_555
H27A H34B 2.9507 no 1_655
H27A H35A 3.4383 no 1_655
H27A H36A 2.6130 no 1_655
H27B H35A 3.1714 no 1_655
H27B H36A 3.3539 no 1_655
H27C H13B 3.5373 no 2_655
H27C H34B 2.7428 no 1_655
H27C H35A 3.0629 no 1_655
H27C H36A 3.4054 no 1_655
H28A C14 2.9968 no 6_455
H28A C16 3.4879 no 2_555
H28A H14A 2.5865 no 6_455
H28A H14B 3.2847 no 6_455
H28A H14C 2.6744 no 6_455
H28A H16A 3.4344 no 2_555
H28A H16C 2.6940 no 2_555
H28A H18A 3.2207 no 2_555
H28B C17 3.1179 no 6_555
H28B C18 3.2666 no 6_555
H28B H13B 3.5913 no 2_655
H28B H14A 2.8533 no 6_455
H28B H17A 2.4885 no 6_555
H28B H17C 2.9655 no 6_555
H28B H18A 2.8887 no 6_555
H28B H18B 2.8916 no 6_555
H28C C13 3.4701 no 2_655
H28C H13B 2.5953 no 2_655
H28C H16C 3.4910 no 2_555
H28C H17A 3.2316 no 6_555
H28C H18A 2.9486 no 2_555
H30A C32 3.5468 no 8_555
H30A H13A 3.4458 no 2_655
H30A H31B 3.3054 no 8_555
H30A H32B 2.7894 no 8_555
H30A H32C 3.4585 no 8_555
H30B C10 3.1004 no 7_655
H30B H10A 2.6910 no 7_655
H30B H10B 3.2147 no 7_655
H30B H10C 2.8939 no 7_655
H30B H12B 3.4152 no 2_655
H30B H12C 3.1909 no 2_655
H30B H31A 3.4555 no 8_555
H30B H31B 2.9439 no 8_555
H30C C12 3.2176 no 2_655
H30C C13 3.5183 no 2_655
H30C H12B 2.6105 no 2_655
H30C H12C 2.9877 no 2_655
H30C H13A 3.3267 no 2_655
H30C H13B 2.9541 no 2_655
H30C H18C 2.7740 no 2_555
H31A C10 3.3392 no 2_555
H31A H8A 3.2647 no 2_555
H31A H10A 2.3925 no 2_555
H31A H10C 3.0310 no 7_655
H31A H12C 3.4837 no 7_655
H31A H30B 3.4555 no 8_455
H31B C10 3.5794 no 2_555
H31B C30 3.5737 no 8_455
H31B H10A 2.6388 no 2_555
H31B H30A 3.3054 no 8_455
H31B H30B 2.9439 no 8_455
H31B H32C 3.5810 no 8_455
H31C O1 3.5507 no 2_555
H31C C1 3.3416 no 2_555
H31C C6 3.4524 no 2_555
H31C C18 3.3144 no 2_555
H31C H8A 3.4430 no 2_555
H31C H10A 2.9799 no 2_555
H31C H16A 3.0611 no 2_555
H31C H18C 2.3944 no 2_555
H32A C35 3.3272 no 8_555
H32A H23 3.3128 no 8_555
H32A H34A 3.2921 no 8_555
H32A H35A 3.5077 no 8_555
H32A H35B 2.4080 no 8_555
H32B H9C 3.5904 no 8_455
H32B H30A 2.7894 no 8_455
H32B H35B 3.4400 no 8_555
H32C H13A 3.1369 no 7_655
H32C H23 3.5084 no 8_555
H32C H30A 3.4585 no 8_455
H32C H31B 3.5810 no 8_555
H32C H34A 2.9582 no 8_555
H32C H35B 3.3140 no 8_555
H34A C13 3.4878 no 2_555
H34A C32 3.5439 no 8_455
H34A H13A 2.8471 no 2_555
H34A H13C 3.2283 no 2_555
H34A H16A 3.2831 no 2_555
H34A H32A 3.2921 no 8_455
H34A H32C 2.9582 no 8_455
H34B C13 3.1752 no 2_555
H34B C17 3.5717 no 6_455
H34B C27 3.2731 no 1_455
H34B H13A 2.7943 no 2_555
H34B H13B 3.4928 no 2_555
H34B H13C 2.7821 no 2_555
H34B H17A 3.2293 no 6_455
H34B H17B 3.2269 no 6_455
H34B H27A 2.9507 no 1_455
H34B H27C 2.7428 no 1_455
H34C C13 3.5908 no 2_555
H34C C16 2.9862 no 2_555
H34C C17 3.5580 no 6_455
H34C H5 3.4033 no 2_555
H34C H13A 3.3631 no 2_555
H34C H13C 2.9186 no 2_555
H34C H16A 2.4984 no 2_555
H34C H16B 2.6645 no 2_555
H34C H16C 3.4120 no 2_555
H34C H17A 3.4873 no 6_455
H34C H17B 2.8334 no 6_455
H35A C12 3.5124 no 1_455
H35A C27 3.4100 no 1_455
H35A H3 3.5605 no 1_455
H35A H8C 3.2289 no 8_455
H35A H9B 3.0368 no 1_455
H35A H9C 3.5958 no 8_455
H35A H10B 3.5090 no 8_455
H35A H12A 2.5524 no 1_455
H35A H27A 3.4383 no 1_455
H35A H27B 3.1714 no 1_455
H35A H27C 3.0629 no 1_455
H35A H32A 3.5077 no 8_455
H35B C9 3.3704 no 8_455
H35B C32 3.1907 no 8_455
H35B H8C 3.1700 no 8_455
H35B H9C 2.4022 no 8_455
H35B H10B 3.3801 no 8_455
H35B H32A 2.4080 no 8_455
H35B H32B 3.4400 no 8_455
H35B H32C 3.3140 no 8_455
H35C C10 3.4356 no 8_455
H35C C12 3.2700 no 1_455
H35C H8C 3.2201 no 8_455
H35C H9C 2.8118 no 8_455
H35C H10B 2.5233 no 8_455
H35C H12A 2.5494 no 1_455
H35C H12B 3.2543 no 1_455
H35C H12C 3.5770 no 1_455
H36A C17 3.5121 no 6_455
H36A C27 3.2835 no 1_455
H36A H12A 3.2061 no 1_455
H36A H14B 2.7241 no 1_455
H36A H17B 3.2197 no 6_455
H36A H17C 3.0849 no 6_455
H36A H26B 3.1227 no 6_455
H36A H26C 3.3971 no 6_455
H36A H27A 2.6130 no 1_455
H36A H27B 3.3539 no 1_455
H36A H27C 3.4054 no 1_455
H36B C12 3.5355 no 1_455
H36B C14 3.5512 no 1_455
H36B H12A 3.0030 no 1_455
H36B H12B 3.2295 no 1_455
H36B H14A 3.2785 no 1_455
H36B H14B 2.9935 no 1_455
H36B H26B 3.0390 no 6_455
H36C C17 3.5783 no 6_455
H36C C26 3.4262 no 6_455
H36C H17B 2.9143 no 6_455
H36C H17C 3.3862 no 6_455
H36C H26A 3.5333 no 6_455
H36C H26B 2.6745 no 6_455

loop_
_geom_torsion_atom_site_label_1
_geom_torsion_atom_site_label_2
_geom_torsion_atom_site_label_3
_geom_torsion_atom_site_label_4
_geom_torsion
_geom_torsion_publ_flag
O1 P1 C1 C2 -83.6(3) no
O1 P1 C1 C6 102.1(3) no
O1 P1 C19 C20 147.9(3) no
O1 P1 C19 C24 -15.8(3) no
C1 P1 C19 C20 20.9(4) no
C1 P1 C19 C24 -142.7(3) no
C19 P1 C1 C2 43.6(4) no
C19 P1 C1 C6 -130.6(3) no
P1 C1 C2 C3 -158.6(3) no
P1 C1 C2 C7 27.1(6) no
P1 C1 C6 C5 157.6(3) no
P1 C1 C6 C15 -24.9(5) no
C2 C1 C6 C5 -17.0(5) no
C2 C1 C6 C15 160.4(3) no
C6 C1 C2 C3 15.5(5) no
C6 C1 C2 C7 -158.8(4) no
C1 C2 C3 C4 -2.4(6) no
C1 C2 C7 C8 0.5(6) no
C1 C2 C7 C9 -124.6(4) no
C1 C2 C7 C10 117.9(4) no
C3 C2 C7 C8 -174.1(3) no
C3 C2 C7 C9 60.8(4) no
C3 C2 C7 C10 -56.7(4) no
C7 C2 C3 C4 172.8(3) no
C2 C3 C4 C5 -9.0(6) no
C2 C3 C4 C11 172.5(3) no
C3 C4 C5 C6 7.3(6) no
C3 C4 C11 C12 -1.1(5) no
C3 C4 C11 C13 119.9(4) no
C3 C4 C11 C14 -120.1(4) no
C5 C4 C11 C12 -179.5(3) no
C5 C4 C11 C13 -58.5(5) no
C5 C4 C11 C14 61.5(5) no
C11 C4 C5 C6 -174.2(3) no
C4 C5 C6 C1 5.6(6) no
C4 C5 C6 C15 -172.2(3) no
C1 C6 C15 C16 -139.3(4) no
C1 C6 C15 C17 102.6(4) no
C1 C6 C15 C18 -24.0(5) no
C5 C6 C15 C16 38.2(4) no
C5 C6 C15 C17 -79.9(4) no
C5 C6 C15 C18 153.5(3) no
P1 C19 C20 C21 -143.1(3) no
P1 C19 C20 C25 46.5(5) no
P1 C19 C24 C23 143.2(3) no
P1 C19 C24 C33 -43.3(4) no
C20 C19 C24 C23 -21.8(5) no
C20 C19 C24 C33 151.6(3) no
C24 C19 C20 C21 20.0(5) no
C24 C19 C20 C25 -150.4(3) no
C19 C20 C21 C22 -2.8(6) no
C19 C20 C25 C26 -0.4(5) no
C19 C20 C25 C27 -126.6(4) no
C19 C20 C25 C28 114.6(4) no
C21 C20 C25 C26 -171.1(3) no
C21 C20 C25 C27 62.7(4) no
C21 C20 C25 C28 -56.1(4) no
C25 C20 C21 C22 168.8(3) no
C20 C21 C22 C23 -12.3(6) no
C20 C21 C22 C29 169.5(4) no
C21 C22 C23 C24 10.3(6) no
C21 C22 C29 C30 8.5(5) no
C21 C22 C29 C31 127.7(4) no
C21 C22 C29 C32 -113.0(4) no
C23 C22 C29 C30 -169.6(3) no
C23 C22 C29 C31 -50.4(5) no
C23 C22 C29 C32 68.9(5) no
C29 C22 C23 C24 -171.4(3) no
C22 C23 C24 C19 6.5(6) no
C22 C23 C24 C33 -167.5(3) no
C19 C24 C33 C34 -131.6(4) no
C19 C24 C33 C35 111.1(4) no
C19 C24 C33 C36 -16.1(5) no
C23 C24 C33 C34 41.9(4) no
C23 C24 C33 C35 -75.4(4) no
C23 C24 C33 C36 157.4(3) no
